data_2204561
loop_
_publ_author_name
'Cowley, Andrew R.'
'Fleet, George W. J.'
'Iezzi Simone, Michela'
'Soengas, Raquel'

_publ_section_title
3-<i>O</i>-<i>tert</i>-Butyldimethylsilyl-2,2':5,6-di-<i>O</i>-isopropylidene-2-<i>C</i>-hydroxymethyl-<small>D</small>-1,4-gluconolactone
_journal_issue 11
_journal_name_full 'Acta Crystallographica Section E'
_journal_page_first o2142
_journal_page_last o2143
_journal_paper_doi 10.1107/S1600536804025310
_journal_volume 60
_journal_year 2004
_chemical_formula_iupac 'C19 H34 O7 Si1'
_chemical_formula_moiety 'C19 H34 O7 Si1'
_chemical_formula_sum 'C19 H34 O7 Si'
_chemical_formula_weight 402.56
_chemical_name_systematic
;
2,2:5,6-Di-O-isopropylidene-2-C-hydroxymethyl-D-glucono-1,4-lactone
;
_space_group_IT_number 19
_symmetry_cell_setting orthorhombic
_symmetry_space_group_name_Hall 'P 2ac 2ab'
_symmetry_space_group_name_H-M 'P 21 21 21'
_atom_sites_solution_hydrogens geom
_atom_sites_solution_primary direct
_cell_angle_alpha 90
_cell_angle_beta 90
_cell_angle_gamma 90
_cell_formula_units_Z 4
_cell_length_a 6.4765(2)
_cell_length_b 13.2189(2)
_cell_length_c 25.7075(6)
_cell_measurement_reflns_used 12716
_cell_measurement_temperature 150
_cell_measurement_theta_max 28
_cell_measurement_theta_min 5
_cell_volume 2200.88(9)
_computing_cell_refinement 'COLLECT and DENZO'
_computing_data_collection 'COLLECT  (Nonius, 2000)'
_computing_data_reduction 'COLLECT and DENZO (Otwinowski & Minor, 1996)'
_computing_molecular_graphics 'ATOMS (Shape Software, 2002)'
_computing_publication_material CRYSTALS
_computing_structure_refinement 'CRYSTALS (Betteridge et al., 2003)'
_computing_structure_solution 'SIR92 (Altomare et al., 1994)'
_diffrn_ambient_temperature 150
_diffrn_measured_fraction_theta_full 0.987
_diffrn_measured_fraction_theta_max 0.987
_diffrn_measurement_device_type 'Nonius KappaCCD'
_diffrn_measurement_method \w
_diffrn_radiation_monochromator graphite
_diffrn_radiation_type MoK\a
_diffrn_radiation_wavelength 0.71073
_diffrn_reflns_av_R_equivalents 0.051
_diffrn_reflns_limit_h_max 8
_diffrn_reflns_limit_h_min -8
_diffrn_reflns_limit_k_max 17
_diffrn_reflns_limit_k_min -17
_diffrn_reflns_limit_l_max 33
_diffrn_reflns_limit_l_min -33
_diffrn_reflns_number 12716
_diffrn_reflns_theta_full 27.470
_diffrn_reflns_theta_max 27.470
_diffrn_reflns_theta_min 5.203
_diffrn_standards_decay_% 0.00
_diffrn_standards_interval_count 0
_diffrn_standards_interval_time 0
_diffrn_standards_number 0
_exptl_absorpt_coefficient_mu 0.141
_exptl_absorpt_correction_T_max 0.97
_exptl_absorpt_correction_T_min 0.95
_exptl_absorpt_correction_type multi-scan
_exptl_absorpt_process_details '(DENZO/SCALEPACK; Otwinowski & Minor, 1996)'
_exptl_crystal_colour colourless
_exptl_crystal_density_diffrn 1.215
_exptl_crystal_density_meas ?
_exptl_crystal_description fragment
_exptl_crystal_F_000 872
_exptl_crystal_size_max 0.40
_exptl_crystal_size_mid 0.20
_exptl_crystal_size_min 0.20
_refine_diff_density_max 0.45
_refine_diff_density_min -0.29
_refine_ls_abs_structure_details 'Flack (1983), 1960 Friedel pairs'
_refine_ls_abs_structure_Flack 0.04(12)
_refine_ls_extinction_method None
_refine_ls_goodness_of_fit_ref 1.1144
_refine_ls_hydrogen_treatment noref
_refine_ls_matrix_type full
_refine_ls_number_parameters 245
_refine_ls_number_reflns 4025
_refine_ls_number_restraints 0
_refine_ls_R_factor_all 0.0480
_refine_ls_R_factor_gt 0.0373
_refine_ls_shift/su_max 0.001951
_refine_ls_structure_factor_coef F
_refine_ls_weighting_details
;Method, part 1, Chebychev polynomial (Watkin, 1994; Prince, 1982):
[weight] =
 1.0/[A~0~T~0~(x) + A~1~T~1~(x) ... + A~n-1~]T~n-1~(x)],
where A~i~ are the
 Chebychev coefficients listed below and x = F~calc~/F~max~;
Method = Robust
 Weighting (Prince, 1982); W =
[weight][1-(\dF/6*\sF)^2^]^2^, with A~i~ are
 0.682, 0.0517 and 0.322
;
_refine_ls_weighting_scheme calc
_refine_ls_wR_factor_all 0.0446
_refine_ls_wR_factor_gt 0.0396
_refine_ls_wR_factor_ref 0.0396
_reflns_number_gt 4025
_reflns_number_total 4801
_reflns_threshold_expression I>3s(I)
_cod_data_source_file rz6004.cif
_cod_data_source_block 1
_cod_depositor_comments
;
The following automatic conversions were performed:
'_symmetry_cell_setting' value 'Orthorhombic' changed to 'orthorhombic'
according to '/home/saulius/struct/CIF-dictionaries/cif_core.dic'
dictionary named 'cif_core.dic' version 2.4.1 from 2010-06-29.

Automatic conversion script
Id: cif_fix_enum 1527 2010-12-29 10:47:43Z saulius 

The following automatic conversions were performed:

'_symmetry_cell_setting' value 'Orthorhombic' changed to
'orthorhombic' according to
/home/saulius/struct/CIF-dictionaries/cif_core.dic dictionary named
'cif_core.dic' version 2.4.1 from 2010-06-29.

Automatic conversion script
Id: cif_fix_values 1715 2011-07-08 13:25:40Z adriana 

The following automatic conversions were performed:

'_exptl_crystal_density_meas' value 'none' was changed to '?' - the
value is perceived as not measured.

Automatic conversion script
Id: cif_fix_values 3008 2015-01-20 13:52:24Z robertas 
;
_cod_original_formula_sum 'C19 H34 O7 Si1'
_cod_database_code 2204561

loop_
_symmetry_equiv_pos_as_xyz
x,y,z
x+1/2,-y+1/2,-z
-x,y+1/2,-z+1/2
-x+1/2,-y,z+1/2

loop_
_atom_site_label
_atom_site_fract_x
_atom_site_fract_y
_atom_site_fract_z
_atom_site_U_iso_or_equiv
_atom_site_adp_type
_atom_site_occupancy
_atom_site_type_symbol
C1 0.4926(3) 0.53606(15) 0.65813(8) 0.0294 Uani 1.0000 C
C2 0.3245(3) 0.60741(14) 0.63831(7) 0.0250 Uani 1.0000 C
C3 0.1536(3) 0.53363(13) 0.62149(7) 0.0233 Uani 1.0000 C
C4 0.1835(3) 0.45070(14) 0.66269(7) 0.0256 Uani 1.0000 C
C5 0.1052(3) 0.34631(14) 0.64869(7) 0.0290 Uani 1.0000 C
C6 0.2326(4) 0.28319(14) 0.61049(8) 0.0311 Uani 1.0000 C
C7 0.3930(3) 0.68839(15) 0.60018(8) 0.0298 Uani 1.0000 C
O1 0.6740(2) 0.55148(12) 0.66145(6) 0.0404 Uani 1.0000 O
O2 0.2560(2) 0.66510(9) 0.68228(5) 0.0276 Uani 1.0000 O
O3 0.19790(19) 0.49591(10) 0.57091(5) 0.0236 Uani 1.0000 O
O4 0.4057(2) 0.44775(10) 0.67221(6) 0.0307 Uani 1.0000 O
O5 0.1073(3) 0.28604(10) 0.69480(5) 0.0391 Uani 1.0000 O
O6 0.1906(3) 0.18228(10) 0.62718(5) 0.0323 Uani 1.0000 O
O7 0.2507(2) 0.76772(10) 0.61047(5) 0.0303 Uani 1.0000 O
C8 0.2105(3) 0.76835(14) 0.66506(8) 0.0280 Uani 1.0000 C
C9 0.3552(4) 0.83863(15) 0.69389(9) 0.0371 Uani 1.0000 C
C10 -0.0146(3) 0.79115(16) 0.67321(8) 0.0350 Uani 1.0000 C
Si1 0.03555(8) 0.50884(4) 0.52065(2) 0.0236 Uani 1.0000 Si
C11 -0.1794(3) 0.41558(16) 0.52733(9) 0.0366 Uani 1.0000 C
C12 -0.0733(3) 0.63982(14) 0.51977(9) 0.0328 Uani 1.0000 C
C13 0.1963(3) 0.48244(14) 0.46134(7) 0.0259 Uani 1.0000 C
C14 0.0658(4) 0.50093(18) 0.41223(8) 0.0399 Uani 1.0000 C
C15 0.3853(4) 0.55315(17) 0.45984(8) 0.0355 Uani 1.0000 C
C16 0.2708(4) 0.37175(15) 0.46185(8) 0.0354 Uani 1.0000 C
C17 0.1740(4) 0.18483(14) 0.68259(8) 0.0309 Uani 1.0000 C
C18 0.3799(5) 0.1662(2) 0.70760(10) 0.0483 Uani 1.0000 C
C19 0.0099(4) 0.11074(17) 0.69883(10) 0.0467 Uani 1.0000 C
H31 0.0109 0.5623 0.6196 0.0280 Uiso 1.0000 H
H41 0.0984 0.4686 0.6938 0.0307 Uiso 1.0000 H
H51 -0.0314 0.3608 0.6321 0.0348 Uiso 1.0000 H
H61 0.3830 0.2993 0.6134 0.0373 Uiso 1.0000 H
H62 0.1859 0.2942 0.5738 0.0373 Uiso 1.0000 H
H71 0.5381 0.7103 0.6072 0.0358 Uiso 1.0000 H
H72 0.3813 0.6642 0.5634 0.0358 Uiso 1.0000 H
H91 0.3281 0.9100 0.6830 0.0446 Uiso 1.0000 H
H92 0.3318 0.8319 0.7322 0.0446 Uiso 1.0000 H
H93 0.5014 0.8204 0.6855 0.0446 Uiso 1.0000 H
H101 -0.0446 0.8617 0.6614 0.0420 Uiso 1.0000 H
H102 -0.0489 0.7846 0.7110 0.0420 Uiso 1.0000 H
H103 -0.1000 0.7424 0.6527 0.0420 Uiso 1.0000 H
H111 -0.2767 0.4231 0.4974 0.0440 Uiso 1.0000 H
H112 -0.2551 0.4283 0.5606 0.0440 Uiso 1.0000 H
H113 -0.1215 0.3454 0.5276 0.0440 Uiso 1.0000 H
H121 -0.1700 0.6470 0.4897 0.0393 Uiso 1.0000 H
H122 -0.1497 0.6526 0.5529 0.0393 Uiso 1.0000 H
H123 0.0416 0.6899 0.5162 0.0393 Uiso 1.0000 H
H141 0.1512 0.4869 0.3806 0.0478 Uiso 1.0000 H
H142 0.0183 0.5729 0.4116 0.0478 Uiso 1.0000 H
H143 -0.0569 0.4550 0.4125 0.0478 Uiso 1.0000 H
H151 0.4693 0.5383 0.4281 0.0426 Uiso 1.0000 H
H152 0.4714 0.5420 0.4916 0.0426 Uiso 1.0000 H
H153 0.3377 0.6251 0.4588 0.0426 Uiso 1.0000 H
H161 0.3561 0.3584 0.4302 0.0425 Uiso 1.0000 H
H162 0.3559 0.3595 0.4937 0.0425 Uiso 1.0000 H
H163 0.1486 0.3255 0.4620 0.0425 Uiso 1.0000 H
H181 0.4273 0.0961 0.6993 0.0579 Uiso 1.0000 H
H182 0.3670 0.1741 0.7462 0.0579 Uiso 1.0000 H
H183 0.4826 0.2162 0.6940 0.0579 Uiso 1.0000 H
H191 0.0561 0.0405 0.6904 0.0560 Uiso 1.0000 H
H192 -0.0143 0.1166 0.7371 0.0560 Uiso 1.0000 H
H193 -0.1211 0.1259 0.6798 0.0560 Uiso 1.0000 H

loop_
_atom_site_aniso_label
_atom_site_aniso_U_11
_atom_site_aniso_U_22
_atom_site_aniso_U_33
_atom_site_aniso_U_12
_atom_site_aniso_U_13
_atom_site_aniso_U_23
C1 0.0317(11) 0.0293(9) 0.0272(9) 0.0020(8) 0.0007(8) -0.0052(8)
C2 0.0298(9) 0.0214(8) 0.0237(9) -0.0011(8) 0.0033(7) -0.0026(7)
C3 0.0266(9) 0.0199(8) 0.0235(8) 0.0010(7) 0.0019(7) -0.0005(7)
C4 0.0306(9) 0.0208(8) 0.0253(9) 0.0016(8) 0.0041(8) -0.0001(7)
C5 0.0405(11) 0.0215(9) 0.0251(9) -0.0017(8) 0.0040(8) 0.0035(7)
C6 0.0458(12) 0.0213(9) 0.0261(10) 0.0013(9) 0.0033(8) 0.0001(7)
C7 0.0355(10) 0.0250(9) 0.0289(10) -0.0054(8) 0.0058(8) -0.0020(8)
O1 0.0284(7) 0.0454(9) 0.0473(9) 0.0007(7) -0.0019(7) -0.0021(7)
O2 0.0406(8) 0.0185(6) 0.0236(6) 0.0008(6) 0.0042(6) -0.0005(5)
O3 0.0286(6) 0.0205(6) 0.0217(6) 0.0018(6) 0.0004(5) -0.0011(5)
O4 0.0341(7) 0.0263(7) 0.0318(7) 0.0039(6) -0.0048(6) 0.0017(6)
O5 0.0715(11) 0.0194(6) 0.0262(7) 0.0048(7) 0.0107(7) 0.0014(5)
O6 0.0517(9) 0.0191(6) 0.0259(7) 0.0006(6) -0.0004(7) -0.0019(5)
O7 0.0447(8) 0.0226(6) 0.0235(7) -0.0015(6) 0.0034(6) 0.0005(5)
C8 0.0382(11) 0.0195(9) 0.0263(10) -0.0002(8) 0.0015(8) 0.0014(7)
C9 0.0497(14) 0.0251(10) 0.0366(11) -0.0050(9) -0.0017(10) -0.0059(8)
C10 0.0399(12) 0.0317(10) 0.0332(10) 0.0044(9) 0.0025(9) 0.0031(8)
Si1 0.0258(2) 0.0192(2) 0.0259(2) 0.00095(18) -0.0020(2) 0.0000(2)
C11 0.0308(10) 0.0310(10) 0.0481(13) -0.0052(8) -0.0045(10) 0.0043(9)
C12 0.0349(11) 0.0268(9) 0.0366(10) 0.0078(8) -0.0036(9) 0.0001(8)
C13 0.0314(9) 0.0221(9) 0.0242(8) 0.0028(7) -0.0037(7) -0.0010(7)
C14 0.0500(12) 0.0421(11) 0.0275(9) 0.0076(11) -0.0094(9) -0.0020(9)
C15 0.0397(11) 0.0351(11) 0.0318(10) -0.0026(9) 0.0053(9) 0.0015(8)
C16 0.0430(12) 0.0268(10) 0.0363(11) 0.0064(9) 0.0028(9) -0.0021(8)
C17 0.0492(12) 0.0188(8) 0.0249(9) -0.0006(8) 0.0019(9) -0.0018(7)
C18 0.0597(17) 0.0468(13) 0.0383(12) 0.0057(12) -0.0106(12) -0.0037(11)
C19 0.0662(17) 0.0282(10) 0.0457(13) -0.0093(11) 0.0102(12) -0.0026(10)

loop_
_atom_type_symbol
_atom_type_scat_dispersion_real
_atom_type_scat_dispersion_imag
_atom_type_scat_source
'C   ' 0.0033 0.0016 International_Tables_Vol_IV_Table_2.2B
'H   ' 0.0000 0.0000 International_Tables_Vol_IV_Table_2.2B
'O   ' 0.0106 0.0060 International_Tables_Vol_IV_Table_2.2B
'Si  ' 0.0817 0.0704 International_Tables_Vol_IV_Table_2.2B

loop_
_geom_angle_atom_site_label_1
_geom_angle_atom_site_label_2
_geom_angle_atom_site_label_3
_geom_angle
_geom_angle_publ_flag
C2 C1 O1 128.22(19) no
C2 C1 O4 109.10(16) no
O1 C1 O4 122.68(19) no
C1 C2 C3 102.43(15) no
C1 C2 C7 116.29(17) no
C3 C2 C7 118.43(16) no
C1 C2 O2 106.60(15) no
C3 C2 O2 109.64(15) no
C7 C2 O2 102.97(14) no
C2 C3 C4 99.66(15) no
C2 C3 O3 109.51(14) no
C4 C3 O3 110.77(14) no
C2 C3 H31 116.048 no
C4 C3 H31 114.899 no
O3 C3 H31 105.931 no
C3 C4 C5 116.37(16) no
C3 C4 O4 105.02(15) no
C5 C4 O4 110.24(16) no
C3 C4 H41 108.208 no
C5 C4 H41 102.775 no
O4 C4 H41 114.577 no
C4 C5 C6 117.96(17) no
C4 C5 O5 107.94(15) no
C6 C5 O5 102.90(15) no
C4 C5 H51 102.898 no
C6 C5 H51 107.931 no
O5 C5 H51 117.957 no
C5 C6 O6 102.35(15) no
C5 C6 H61 111.222 no
O6 C6 H61 111.222 no
C5 C6 H62 111.222 no
O6 C6 H62 111.222 no
H61 C6 H62 109.467 no
C2 C7 O7 102.18(15) no
C2 C7 H71 111.263 no
O7 C7 H71 111.263 no
C2 C7 H72 111.263 no
O7 C7 H72 111.263 no
H71 C7 H72 109.467 no
C2 O2 C8 108.63(14) no
C3 O3 Si1 122.88(11) no
C1 O4 C4 110.13(15) no
C5 O5 C17 109.89(14) no
C6 O6 C17 106.97(14) no
C7 O7 C8 107.80(14) no
O2 C8 O7 104.78(14) no
O2 C8 C9 107.40(16) no
O7 C8 C9 111.84(17) no
O2 C8 C10 109.88(16) no
O7 C8 C10 108.37(17) no
C9 C8 C10 114.16(18) no
C8 C9 H91 109.467 no
C8 C9 H92 109.467 no
H91 C9 H92 109.476 no
C8 C9 H93 109.467 no
H91 C9 H93 109.475 no
H92 C9 H93 109.476 no
C8 C10 H101 109.467 no
C8 C10 H102 109.467 no
H101 C10 H102 109.476 no
C8 C10 H103 109.466 no
H101 C10 H103 109.475 no
H102 C10 H103 109.476 no
O3 Si1 C11 109.26(9) no
O3 Si1 C12 109.91(8) no
C11 Si1 C12 109.35(10) no
O3 Si1 C13 105.02(7) no
C11 Si1 C13 111.41(9) no
C12 Si1 C13 111.79(9) no
Si1 C11 H111 109.467 no
Si1 C11 H112 109.467 no
H111 C11 H112 109.475 no
Si1 C11 H113 109.467 no
H111 C11 H113 109.476 no
H112 C11 H113 109.476 no
Si1 C12 H121 109.467 no
Si1 C12 H122 109.467 no
H121 C12 H122 109.476 no
Si1 C12 H123 109.466 no
H121 C12 H123 109.476 no
H122 C12 H123 109.476 no
Si1 C13 C14 109.38(14) no
Si1 C13 C15 110.36(13) no
C14 C13 C15 108.62(17) no
Si1 C13 C16 110.05(13) no
C14 C13 C16 109.25(16) no
C15 C13 C16 109.15(17) no
C13 C14 H141 109.467 no
C13 C14 H142 109.467 no
H141 C14 H142 109.476 no
C13 C14 H143 109.467 no
H141 C14 H143 109.475 no
H142 C14 H143 109.476 no
C13 C15 H151 109.467 no
C13 C15 H152 109.466 no
H151 C15 H152 109.476 no
C13 C15 H153 109.466 no
H151 C15 H153 109.476 no
H152 C15 H153 109.476 no
C13 C16 H161 109.467 no
C13 C16 H162 109.467 no
H161 C16 H162 109.475 no
C13 C16 H163 109.467 no
H161 C16 H163 109.476 no
H162 C16 H163 109.476 no
O5 C17 O6 105.17(14) no
O5 C17 C18 108.98(18) no
O6 C17 C18 110.88(19) no
O5 C17 C19 109.42(18) no
O6 C17 C19 108.32(17) no
C18 C17 C19 113.72(19) no
C17 C18 H181 109.467 no
C17 C18 H182 109.467 no
H181 C18 H182 109.476 no
C17 C18 H183 109.467 no
H181 C18 H183 109.476 no
H182 C18 H183 109.476 no
C17 C19 H191 109.467 no
C17 C19 H192 109.467 no
H191 C19 H192 109.476 no
C17 C19 H193 109.466 no
H191 C19 H193 109.476 no
H192 C19 H193 109.476 no

loop_
_geom_bond_atom_site_label_1
_geom_bond_atom_site_label_2
_geom_bond_distance
_geom_bond_publ_flag
C1 C2 1.528(3) no
C1 O1 1.196(3) no
C1 O4 1.346(2) no
C2 C3 1.538(3) no
C2 C7 1.518(3) no
C2 O2 1.434(2) no
C3 C4 1.537(3) no
C3 O3 1.422(2) no
C3 H31 1.000 no
C4 C5 1.514(3) no
C4 O4 1.460(2) no
C4 H41 1.000 no
C5 C6 1.530(3) no
C5 O5 1.428(2) no
C5 H51 1.000 no
C6 O6 1.427(2) no
C6 H61 1.000 no
C6 H62 1.000 no
C7 O7 1.421(2) no
C7 H71 1.000 no
C7 H72 1.000 no
O2 C8 1.465(2) no
O3 Si1 1.6745(13) no
O5 C17 1.440(2) no
O6 C17 1.429(2) no
O7 C8 1.427(2) no
C8 C9 1.514(3) no
C8 C10 1.503(3) no
C9 H91 1.000 no
C9 H92 1.000 no
C9 H93 1.000 no
C10 H101 1.000 no
C10 H102 1.000 no
C10 H103 1.000 no
Si1 C11 1.867(2) no
Si1 C12 1.8695(19) no
Si1 C13 1.879(2) no
C11 H111 1.000 no
C11 H112 1.000 no
C11 H113 1.000 no
C12 H121 1.000 no
C12 H122 1.000 no
C12 H123 1.000 no
C13 C14 1.539(3) no
C13 C15 1.540(3) no
C13 C16 1.541(3) no
C14 H141 1.000 no
C14 H142 1.000 no
C14 H143 1.000 no
C15 H151 1.000 no
C15 H152 1.000 no
C15 H153 1.000 no
C16 H161 1.000 no
C16 H162 1.000 no
C16 H163 1.000 no
C17 C18 1.501(3) no
C17 C19 1.504(3) no
C18 H181 1.000 no
C18 H182 1.000 no
C18 H183 1.000 no
C19 H191 1.000 no
C19 H192 1.000 no
C19 H193 1.000 no

loop_
_cod_related_entry_id
_cod_related_entry_database
_cod_related_entry_code
1 ChemSpider 21173881
